data_2207637
loop_
_publ_author_name
'Wang, Lingling'
'Ma, Mingliang'
'Shen, Xiaohong'
'Zhao, Shiguo'

_publ_section_title
;
 6-Chloro-2-(4-fluorophenyl)imidazo[1,2-<i>b</i>]pyridazine
;
_journal_coeditor_code SJ6141
_journal_issue 12
_journal_name_full 'Acta Crystallographica Section E'
_journal_page_first o4030
_journal_page_last o4031
_journal_paper_doi 10.1107/S1600536805035920
_journal_volume 61
_journal_year 2005
_chemical_formula_iupac 'C12 H7 Cl F N3'
_chemical_formula_moiety 'C12 H7 Cl F N3'
_chemical_formula_sum 'C12 H7 Cl F N3'
_chemical_formula_weight 247.66
_chemical_melting_point 494
_chemical_name_systematic
;
6-chloro-2-(4-fluorophenyl)imidazo[1,2-b]pyridazine
;
_space_group_IT_number 2
_symmetry_cell_setting triclinic
_symmetry_space_group_name_Hall '-P 1'
_symmetry_space_group_name_H-M 'P -1'
_atom_sites_solution_hydrogens geom
_atom_sites_solution_primary direct
_atom_sites_solution_secondary difmap
_cell_angle_alpha 101.308(2)
_cell_angle_beta 91.883(2)
_cell_angle_gamma 100.565(2)
_cell_formula_units_Z 2
_cell_length_a 5.6051(7)
_cell_length_b 7.4946(10)
_cell_length_c 13.2471(17)
_cell_measurement_reflns_used 1324
_cell_measurement_temperature 293(2)
_cell_measurement_theta_max 52.437
_cell_measurement_theta_min 5.650
_cell_volume 535.06(12)
_computing_cell_refinement SMART
_computing_data_collection 'SMART (Bruker, 1997)'
_computing_data_reduction 'SAINT (Bruker, 1997)'
_computing_molecular_graphics 'SHELXTL (Bruker, 1997)'
_computing_publication_material SHELXTL
_computing_structure_refinement 'SHELXL97 (Sheldrick, 1997)'
_computing_structure_solution 'SHELXS97 (Sheldrick, 1997)'
_diffrn_ambient_temperature 293(2)
_diffrn_measured_fraction_theta_full 0.971
_diffrn_measured_fraction_theta_max 0.971
_diffrn_measurement_device_type 'Bruker SMART CCD area-detector'
_diffrn_measurement_method '\f and \w'
_diffrn_radiation_monochromator graphite
_diffrn_radiation_source 'fine-focus sealed tube'
_diffrn_radiation_type MoK\a
_diffrn_radiation_wavelength 0.71073
_diffrn_reflns_av_R_equivalents 0.0831
_diffrn_reflns_av_sigmaI/netI 0.0600
_diffrn_reflns_limit_h_max 7
_diffrn_reflns_limit_h_min -6
_diffrn_reflns_limit_k_max 6
_diffrn_reflns_limit_k_min -9
_diffrn_reflns_limit_l_max 16
_diffrn_reflns_limit_l_min -15
_diffrn_reflns_number 3153
_diffrn_reflns_theta_full 27.00
_diffrn_reflns_theta_max 27.00
_diffrn_reflns_theta_min 1.57
_diffrn_standards_number 0
_exptl_absorpt_coefficient_mu 0.348
_exptl_absorpt_correction_T_max 0.910
_exptl_absorpt_correction_T_min 0.685
_exptl_absorpt_correction_type multi-scan
_exptl_absorpt_process_details '(SADABS; Sheldrick, 1996)'
_exptl_crystal_colour colorless
_exptl_crystal_density_diffrn 1.537
_exptl_crystal_density_method 'not measured'
_exptl_crystal_description block
_exptl_crystal_F_000 252
_exptl_crystal_size_max 0.47
_exptl_crystal_size_mid 0.33
_exptl_crystal_size_min 0.27
_refine_diff_density_max 0.296
_refine_diff_density_min -0.241
_refine_ls_extinction_method none
_refine_ls_goodness_of_fit_ref 0.958
_refine_ls_hydrogen_treatment constr
_refine_ls_matrix_type full
_refine_ls_number_parameters 154
_refine_ls_number_reflns 2260
_refine_ls_number_restraints 0
_refine_ls_restrained_S_all 0.958
_refine_ls_R_factor_all 0.0613
_refine_ls_R_factor_gt 0.0505
_refine_ls_shift/su_max 0.001
_refine_ls_shift/su_mean 0.000
_refine_ls_structure_factor_coef Fsqd
_refine_ls_weighting_details 'calc w = 1/[\s^2^(Fo^2^)+(0.0716P)^2^] where P = (Fo^2^+2Fc^2^)/3'
_refine_ls_weighting_scheme calc
_refine_ls_wR_factor_gt 0.1245
_refine_ls_wR_factor_ref 0.1306
_reflns_number_gt 1695
_reflns_number_total 2260
_reflns_threshold_expression I>2\s(I)
_cod_data_source_file sj6141.cif
_cod_data_source_block I
_cod_depositor_comments
;
The following automatic conversions were performed:
'_symmetry_cell_setting' value 'Triclinic' changed to 'triclinic'
according to '/home/saulius/struct/CIF-dictionaries/cif_core.dic'
dictionary named 'cif_core.dic' version 2.4.1 from 2010-06-29.

Automatic conversion script
Id: cif_fix_enum 1527 2010-12-29 10:47:43Z saulius 

The following automatic conversions were performed:

'_symmetry_cell_setting' value 'Triclinic' changed to 'triclinic'
according to /home/saulius/struct/CIF-dictionaries/cif_core.dic
dictionary named 'cif_core.dic' version 2.4.1 from 2010-06-29.

Automatic conversion script
Id: cif_fix_values 1715 2011-07-08 13:25:40Z adriana 
;
_cod_database_code 2207637
_cod_database_fobs_code 2207637

loop_
_symmetry_equiv_pos_as_xyz
'x, y, z'
'-x, -y, -z'

loop_
_atom_site_label
_atom_site_fract_x
_atom_site_fract_y
_atom_site_fract_z
_atom_site_U_iso_or_equiv
_atom_site_adp_type
_atom_site_calc_flag
_atom_site_refinement_flags
_atom_site_occupancy
_atom_site_type_symbol
Cl1 0.36529(10) 0.81996(8) 1.31801(4) 0.0670(2) Uani d . 1 Cl
F1 -0.1971(3) 0.7435(2) 0.46559(11) 0.1010(6) Uani d . 1 F
N1 -0.2159(3) 0.6766(2) 0.93779(13) 0.0487(4) Uani d . 1 N
N4 0.1221(3) 0.7882(2) 1.04173(12) 0.0451(4) Uani d . 1 N
N5 0.2758(3) 0.8302(2) 1.12816(12) 0.0496(4) Uani d . 1 N
C2 -0.0337(3) 0.7582(2) 0.88491(15) 0.0468(5) Uani d . 1 C
C3 0.1760(3) 0.8278(2) 0.94772(15) 0.0485(5) Uani d . 1 C
H3 0.3235 0.8890 0.9300 0.058 Uiso calc R 1 H
C6 0.1764(3) 0.7742(3) 1.20699(16) 0.0496(5) Uani d . 1 C
C7 -0.0677(3) 0.6793(3) 1.20807(16) 0.0528(5) Uani d . 1 C
H7 -0.1248 0.6450 1.2680 0.063 Uiso calc R 1 H
C8 -0.2143(3) 0.6400(3) 1.12104(16) 0.0514(5) Uani d . 1 C
H8 -0.3744 0.5776 1.1193 0.062 Uiso calc R 1 H
C9 -0.1192(3) 0.6958(2) 1.03229(15) 0.0461(5) Uani d . 1 C
C10 -0.0741(3) 0.7576(2) 0.77545(15) 0.0476(5) Uani d . 1 C
C11 -0.3013(4) 0.6785(3) 0.72334(17) 0.0595(6) Uani d . 1 C
H11 -0.4269 0.6281 0.7596 0.071 Uiso calc R 1 H
C12 -0.3436(4) 0.6734(3) 0.61991(18) 0.0689(6) Uani d . 1 C
H12 -0.4957 0.6212 0.5861 0.083 Uiso calc R 1 H
C13 -0.1558(4) 0.7472(3) 0.56837(18) 0.0680(6) Uani d . 1 C
C14 0.0694(4) 0.8294(4) 0.61565(19) 0.0737(7) Uani d . 1 C
H14 0.1926 0.8808 0.5787 0.088 Uiso calc R 1 H
C15 0.1084(4) 0.8338(3) 0.71906(18) 0.0615(6) Uani d . 1 C
H15 0.2604 0.8891 0.7522 0.074 Uiso calc R 1 H

loop_
_atom_site_aniso_label
_atom_site_aniso_U_11
_atom_site_aniso_U_22
_atom_site_aniso_U_33
_atom_site_aniso_U_12
_atom_site_aniso_U_13
_atom_site_aniso_U_23
Cl1 0.0533(3) 0.0801(4) 0.0606(4) 0.0033(3) -0.0032(2) 0.0077(3)
F1 0.0939(12) 0.1413(14) 0.0630(9) -0.0002(10) -0.0045(8) 0.0322(9)
N1 0.0306(8) 0.0529(9) 0.0597(10) 0.0030(7) 0.0049(7) 0.0092(7)
N4 0.0307(7) 0.0437(8) 0.0570(10) 0.0031(6) 0.0051(6) 0.0043(7)
N5 0.0349(8) 0.0522(9) 0.0560(10) 0.0027(7) 0.0012(7) 0.0027(7)
C2 0.0356(9) 0.0411(10) 0.0622(12) 0.0054(8) 0.0092(8) 0.0078(8)
C3 0.0340(9) 0.0489(11) 0.0577(12) -0.0015(8) 0.0085(8) 0.0068(8)
C6 0.0412(10) 0.0476(11) 0.0571(12) 0.0097(8) 0.0019(8) 0.0034(9)
C7 0.0415(10) 0.0581(12) 0.0587(12) 0.0083(9) 0.0117(9) 0.0115(9)
C8 0.0339(9) 0.0544(11) 0.0639(13) 0.0036(8) 0.0108(8) 0.0107(9)
C9 0.0290(9) 0.0445(10) 0.0623(12) 0.0054(7) 0.0060(8) 0.0059(8)
C10 0.0378(10) 0.0435(10) 0.0594(12) 0.0056(8) 0.0055(8) 0.0072(8)
C11 0.0454(11) 0.0626(13) 0.0639(14) -0.0034(9) 0.0054(9) 0.0103(10)
C12 0.0533(13) 0.0776(15) 0.0670(15) -0.0029(11) -0.0054(11) 0.0101(12)
C13 0.0646(14) 0.0801(16) 0.0576(13) 0.0069(12) 0.0011(11) 0.0173(11)
C14 0.0554(13) 0.0949(18) 0.0712(16) 0.0015(12) 0.0109(11) 0.0290(13)
C15 0.0396(11) 0.0757(15) 0.0673(14) 0.0003(10) 0.0033(9) 0.0204(11)

loop_
_atom_type_symbol
_atom_type_description
_atom_type_scat_dispersion_real
_atom_type_scat_dispersion_imag
_atom_type_scat_source
C C 0.0033 0.0016 'International Tables Vol C Tables 4.2.6.8 and 6.1.1.4'
H H 0.0000 0.0000 'International Tables Vol C Tables 4.2.6.8 and 6.1.1.4'
N N 0.0061 0.0033 'International Tables Vol C Tables 4.2.6.8 and 6.1.1.4'
F F 0.0171 0.0103 'International Tables Vol C Tables 4.2.6.8 and 6.1.1.4'
Cl Cl 0.1484 0.1585 'International Tables Vol C Tables 4.2.6.8 and 6.1.1.4'

loop_
_geom_angle_atom_site_label_1
_geom_angle_atom_site_label_2
_geom_angle_atom_site_label_3
_geom_angle
C9 N1 C2 105.43(15)
N5 N4 C3 126.43(15)
N5 N4 C9 126.37(16)
C3 N4 C9 107.20(16)
C6 N5 N4 113.38(16)
C3 C2 N1 111.03(18)
C3 C2 C10 128.26(17)
N1 C2 C10 120.68(16)
N4 C3 C2 105.47(16)
N4 C3 H3 127.3
C2 C3 H3 127.3
N5 C6 C7 126.02(19)
N5 C6 Cl1 115.28(15)
C7 C6 Cl1 118.70(16)
C8 C7 C6 118.90(19)
C8 C7 H7 120.6
C6 C7 H7 120.6
C7 C8 C9 118.34(18)
C7 C8 H8 120.8
C9 C8 H8 120.8
N1 C9 N4 110.88(16)
N1 C9 C8 132.12(17)
N4 C9 C8 117.00(17)
C15 C10 C11 117.5(2)
C15 C10 C2 122.11(17)
C11 C10 C2 120.36(17)
C12 C11 C10 121.7(2)
C12 C11 H11 119.2
C10 C11 H11 119.2
C13 C12 C11 118.0(2)
C13 C12 H12 121.0
C11 C12 H12 121.0
C12 C13 F1 118.3(2)
C12 C13 C14 122.9(2)
F1 C13 C14 118.7(2)
C13 C14 C15 118.3(2)
C13 C14 H14 120.9
C15 C14 H14 120.9
C14 C15 C10 121.5(2)
C14 C15 H15 119.2
C10 C15 H15 119.2

loop_
_geom_bond_atom_site_label_1
_geom_bond_atom_site_label_2
_geom_bond_distance
Cl1 C6 1.723(2)
F1 C13 1.368(3)
N1 C9 1.318(2)
N1 C2 1.376(2)
N4 N5 1.359(2)
N4 C3 1.366(2)
N4 C9 1.391(2)
N5 C6 1.304(3)
C2 C3 1.373(3)
C2 C10 1.459(3)
C3 H3 0.9300
C6 C7 1.423(3)
C7 C8 1.344(3)
C7 H7 0.9300
C8 C9 1.412(3)
C8 H8 0.9300
C10 C15 1.391(3)
C10 C11 1.398(3)
C11 C12 1.375(3)
C11 H11 0.9300
C12 C13 1.365(3)
C12 H12 0.9300
C13 C14 1.369(3)
C14 C15 1.373(3)
C14 H14 0.9300
C15 H15 0.9300

loop_
_geom_hbond_atom_site_label_D
_geom_hbond_atom_site_label_H
_geom_hbond_atom_site_label_A
_geom_hbond_site_symmetry_A
_geom_hbond_distance_DH
_geom_hbond_distance_HA
_geom_hbond_distance_DA
_geom_hbond_angle_DHA
_geom_hbond_publ_flag
C7 H7 F1 1_556 0.93 2.64 3.470(3) 149 yes
C8 H8 N1 2_467 0.93 2.68 3.573(2) 161 yes

loop_
_geom_torsion_atom_site_label_1
_geom_torsion_atom_site_label_2
_geom_torsion_atom_site_label_3
_geom_torsion_atom_site_label_4
_geom_torsion
C3 N4 N5 C6 -179.37(17)
C9 N4 N5 C6 0.2(3)
C9 N1 C2 C3 0.0(2)
C9 N1 C2 C10 178.04(15)
N5 N4 C3 C2 179.61(15)
C9 N4 C3 C2 0.0(2)
N1 C2 C3 N4 0.0(2)
C10 C2 C3 N4 -177.84(17)
N4 N5 C6 C7 -0.5(3)
N4 N5 C6 Cl1 178.79(11)
N5 C6 C7 C8 0.6(3)
Cl1 C6 C7 C8 -178.69(15)
C6 C7 C8 C9 -0.3(3)
C2 N1 C9 N4 0.0(2)
C2 N1 C9 C8 -179.5(2)
N5 N4 C9 N1 -179.61(15)
C3 N4 C9 N1 0.0(2)
N5 N4 C9 C8 0.0(3)
C3 N4 C9 C8 179.64(15)
C7 C8 C9 N1 179.57(18)
C7 C8 C9 N4 0.1(3)
C3 C2 C10 C15 -0.3(3)
N1 C2 C10 C15 -178.01(19)
C3 C2 C10 C11 179.5(2)
N1 C2 C10 C11 1.8(3)
C15 C10 C11 C12 0.8(3)
C2 C10 C11 C12 -178.99(19)
C10 C11 C12 C13 0.4(4)
C11 C12 C13 F1 -179.6(2)
C11 C12 C13 C14 -1.6(4)
C12 C13 C14 C15 1.4(4)
F1 C13 C14 C15 179.4(2)
C13 C14 C15 C10 -0.1(4)
C11 C10 C15 C14 -1.0(3)
C2 C10 C15 C14 178.79(19)

loop_
_cod_related_entry_id
_cod_related_entry_database
_cod_related_entry_code
1 ChemSpider 9611436
